data_7207746
loop_
_publ_author_name
'Chi, Ying-Nan'
'Cui, Feng-Yun'
'Jia, Ai-Rui'
'Ma, Xiao-Yu'
'Hu, Chang-Wen'

_publ_section_title
;
 pH-Dependent syntheses of copper--quinoxaline--polyoxotungatate hybrids:
 variable role of Keggin-type polyanion in different pH conditions
;
_journal_issue 9
_journal_name_full CrystEngComm
_journal_page_first 3183
_journal_paper_doi 10.1039/c2ce06327a
_journal_volume 14
_journal_year 2012
_chemical_formula_sum 'C72 H54 Cu6 N18 O80 P2 W24'
_chemical_formula_weight 7306.91
_chemical_name_systematic
;
?
;
_space_group_IT_number 166
_symmetry_cell_setting trigonal
_symmetry_space_group_name_Hall '-R 3 2"'
_symmetry_space_group_name_H-M 'R -3 m :H'
_atom_sites_solution_hydrogens geom
_atom_sites_solution_primary direct
_atom_sites_solution_secondary difmap
_audit_creation_method SHELXL-97
_cell_angle_alpha 90.00
_cell_angle_beta 90.00
_cell_angle_gamma 120.00
_cell_formula_units_Z 6
_cell_length_a 20.303(3)
_cell_length_b 20.303(3)
_cell_length_c 53.196(11)
_cell_measurement_reflns_used 7449
_cell_measurement_temperature 298(2)
_cell_measurement_theta_max 28.031
_cell_measurement_theta_min 2.236
_cell_volume 18990(6)
_computing_structure_refinement 'SHELXL-97 (Sheldrick, 1997)'
_computing_structure_solution 'SHELXS-97 (Sheldrick, 1990)'
_diffrn_ambient_temperature 298(2)
_diffrn_measured_fraction_theta_full 1.000
_diffrn_measured_fraction_theta_max 1.000
_diffrn_radiation_monochromator graphite
_diffrn_radiation_source 'fine-focus sealed tube'
_diffrn_radiation_type MoK\a
_diffrn_radiation_wavelength 0.71073
_diffrn_reflns_av_R_equivalents 0.1527
_diffrn_reflns_av_sigmaI/netI 0.0785
_diffrn_reflns_limit_h_max 24
_diffrn_reflns_limit_h_min -24
_diffrn_reflns_limit_k_max 23
_diffrn_reflns_limit_k_min -22
_diffrn_reflns_limit_l_max 63
_diffrn_reflns_limit_l_min -22
_diffrn_reflns_number 26295
_diffrn_reflns_theta_full 25.02
_diffrn_reflns_theta_max 25.02
_diffrn_reflns_theta_min 1.22
_exptl_absorpt_coefficient_mu 22.816
_exptl_absorpt_correction_T_max 0.1554
_exptl_absorpt_correction_T_min 0.0580
_exptl_absorpt_correction_type multi-scan
_exptl_absorpt_process_details sadabs
_exptl_crystal_colour red
_exptl_crystal_density_diffrn 3.834
_exptl_crystal_density_method 'not measured'
_exptl_crystal_description sheet
_exptl_crystal_F_000 19392
_exptl_crystal_size_max 0.29
_exptl_crystal_size_mid 0.24
_exptl_crystal_size_min 0.13
_refine_diff_density_max 3.278
_refine_diff_density_min -2.694
_refine_diff_density_rms 0.425
_refine_ls_extinction_method none
_refine_ls_goodness_of_fit_ref 1.134
_refine_ls_hydrogen_treatment constr
_refine_ls_matrix_type full
_refine_ls_number_parameters 337
_refine_ls_number_reflns 4082
_refine_ls_number_restraints 0
_refine_ls_restrained_S_all 1.134
_refine_ls_R_factor_all 0.0744
_refine_ls_R_factor_gt 0.0455
_refine_ls_shift/su_max 0.001
_refine_ls_shift/su_mean 0.000
_refine_ls_structure_factor_coef Fsqd
_refine_ls_weighting_details 'calc w=1/[\s^2^(Fo^2^)+(0.0645P)^2^+480.4415P] where P=(Fo^2^+2Fc^2^)/3'
_refine_ls_weighting_scheme calc
_refine_ls_wR_factor_gt 0.1163
_refine_ls_wR_factor_ref 0.1484
_reflns_number_gt 2962
_reflns_number_total 4082
_reflns_threshold_expression >2sigma(I)
_cod_data_source_file c2ce06327a.txt
_cod_data_source_block hcw-11-2
_cod_depositor_comments
;
The following automatic conversions were performed:

'_symmetry_cell_setting' value 'Trigonal' changed to 'trigonal'
according to /home/saulius/struct/CIF-dictionaries/cif_core.dic
dictionary named 'cif_core.dic' version 2.4.1 from 2010-06-29.

Automatic conversion script
Id: cif_fix_values 1715 2011-07-08 13:25:40Z adriana 
;
_cod_original_cell_volume 18990(5)
_cod_original_sg_symbol_H-M R-3m
_cod_database_code 7207746

loop_
_symmetry_equiv_pos_as_xyz
'x, y, z'
'-y, x-y, z'
'-x+y, -x, z'
'y, x, -z'
'x-y, -y, -z'
'-x, -x+y, -z'
'x+2/3, y+1/3, z+1/3'
'-y+2/3, x-y+1/3, z+1/3'
'-x+y+2/3, -x+1/3, z+1/3'
'y+2/3, x+1/3, -z+1/3'
'x-y+2/3, -y+1/3, -z+1/3'
'-x+2/3, -x+y+1/3, -z+1/3'
'x+1/3, y+2/3, z+2/3'
'-y+1/3, x-y+2/3, z+2/3'
'-x+y+1/3, -x+2/3, z+2/3'
'y+1/3, x+2/3, -z+2/3'
'x-y+1/3, -y+2/3, -z+2/3'
'-x+1/3, -x+y+2/3, -z+2/3'
'-x, -y, -z'
'y, -x+y, -z'
'x-y, x, -z'
'-y, -x, z'
'-x+y, y, z'
'x, x-y, z'
'-x+2/3, -y+1/3, -z+1/3'
'y+2/3, -x+y+1/3, -z+1/3'
'x-y+2/3, x+1/3, -z+1/3'
'-y+2/3, -x+1/3, z+1/3'
'-x+y+2/3, y+1/3, z+1/3'
'x+2/3, x-y+1/3, z+1/3'
'-x+1/3, -y+2/3, -z+2/3'
'y+1/3, -x+y+2/3, -z+2/3'
'x-y+1/3, x+2/3, -z+2/3'
'-y+1/3, -x+2/3, z+2/3'
'-x+y+1/3, y+2/3, z+2/3'
'x+1/3, x-y+2/3, z+2/3'

loop_
_atom_site_label
_atom_site_type_symbol
_atom_site_fract_x
_atom_site_fract_y
_atom_site_fract_z
_atom_site_U_iso_or_equiv
_atom_site_adp_type
_atom_site_occupancy
_atom_site_symmetry_multiplicity
_atom_site_calc_flag
_atom_site_refinement_flags
Cu1 Cu 0.33322(6) 0.33500(6) 0.07733(3) 0.0346(4) Uani 1 1 d .
W1 W 0.060586(15) 0.12117(3) 0.068634(11) 0.02329(14) Uani 1 2 d S
W2 W 0.173175(18) 0.177698(19) 0.121401(8) 0.02267(11) Uani 1 1 d .
W3 W 0.11237(3) 0.056183(16) 0.178294(11) 0.02642(15) Uani 1 2 d S
W4 W 0.22054(3) 0.610270(16) 0.070262(12) 0.02909(16) Uani 1 2 d S
W5 W 0.159553(19) 0.48852(2) 0.013499(9) 0.03008(12) Uani 1 1 d .
W6 W 0.272655(17) 0.54531(3) -0.038943(13) 0.03405(16) Uani 1 2 d S
P1 P 0.0000 0.0000 0.12213(9) 0.0047(11) Uani 1 6 d S
P2 P 0.3333 0.6667 0.01424(10) 0.0119(12) Uani 1 6 d S
N1 N 0.2474(4) 0.3551(4) 0.07626(15) 0.028(2) Uani 1 1 d .
N2 N 0.3365(4) 0.2382(4) 0.07375(16) 0.031(2) Uani 1 1 d .
N3 N 0.4437(4) 0.4185(4) 0.07955(16) 0.031(2) Uani 1 1 d .
O1 O 0.0407(2) 0.0815(5) 0.11324(18) 0.025(2) Uani 1 2 d S
O2 O 0.0000 0.0000 0.1512(3) 0.017(4) Uani 1 6 d S
O3 O 0.1560(3) 0.1810(3) 0.08625(12) 0.0258(17) Uani 1 1 d .
O4 O -0.0427(3) 0.0427(3) 0.06467(18) 0.029(2) Uani 1 2 d S
O5 O 0.0816(3) 0.1631(6) 0.03986(19) 0.037(3) Uani 1 2 d S
O6 O 0.1480(3) 0.1373(3) 0.15461(12) 0.0249(17) Uani 1 1 d .
O7 O 0.1123(2) 0.2246(5) 0.12590(19) 0.030(3) Uani 1 2 d S
O8 O 0.1921(5) 0.0960(2) 0.11514(16) 0.024(2) Uani 1 2 d S
O9 O 0.2625(3) 0.2548(3) 0.12498(15) 0.038(2) Uani 1 1 d .
O10 O 0.0435(3) 0.0870(6) 0.19063(19) 0.037(3) Uani 1 2 d S
O11 O 0.1824(6) 0.0912(3) 0.19945(18) 0.042(3) Uani 1 2 d S
O12 O 0.3333 0.6667 0.0432(3) 0.028(4) Uani 1 6 d S
O13 O 0.4149(5) 0.7074(2) 0.00561(19) 0.029(3) Uani 1 2 d S
O14 O 0.1846(3) 0.5290(4) 0.04599(14) 0.034(2) Uani 1 1 d .
O15 O 0.2904(3) 0.7096(3) 0.0827(2) 0.039(3) Uani 1 2 d S
O16 O 0.1514(6) 0.5757(3) 0.09227(19) 0.040(3) Uani 1 2 d S
O17 O 0.1773(3) 0.4857(4) -0.02149(14) 0.037(2) Uani 1 1 d .
O18 O 0.1400(5) 0.5700(3) 0.0071(2) 0.037(3) Uani 1 2 d S
O19 O 0.2220(3) 0.4440(5) 0.0191(2) 0.039(3) Uani 1 2 d S
O20 O 0.0706(3) 0.4110(3) 0.01758(15) 0.041(2) Uani 1 1 d .
O21 O 0.3769(3) 0.6231(3) -0.04273(19) 0.038(3) Uani 1 2 d S
O22 O 0.2524(3) 0.5048(7) -0.0676(2) 0.061(4) Uani 1 2 d S
C1 C 0.1985(5) 0.3275(5) 0.05807(19) 0.030(3) Uani 1 1 d .
H1 H 0.2098 0.3065 0.0443 0.036 Uiso 1 1 calc R
C2 C 0.2281(5) 0.3886(5) 0.0963(2) 0.035(3) Uani 1 1 d .
C3 C 0.2790(6) 0.4244(6) 0.1164(2) 0.049(4) Uani 1 1 d .
H5 H 0.3249 0.4247 0.1167 0.058 Uiso 1 1 calc R
C4 C 0.2623(6) 0.4583(7) 0.1351(2) 0.064(4) Uani 1 1 d .
H6 H 0.2968 0.4818 0.1482 0.077 Uiso 1 1 calc R
C5 C 0.3617(5) 0.2148(5) 0.0929(2) 0.033(3) Uani 1 1 d .
H9 H 0.3803 0.2458 0.1070 0.040 Uiso 1 1 calc R
C6 C 0.3133(5) 0.1918(5) 0.0531(2) 0.030(3) Uani 1 1 d .
C7 C 0.2890(5) 0.2134(5) 0.03160(19) 0.032(3) Uani 1 1 d .
H13 H 0.2917 0.2605 0.0310 0.039 Uiso 1 1 calc R
C8 C 0.2621(6) 0.1663(5) 0.0122(2) 0.045(3) Uani 1 1 d .
H14 H 0.2430 0.1793 -0.0017 0.054 Uiso 1 1 calc R
C9 C 0.4774(5) 0.4530(6) 0.0585(2) 0.043(3) Uani 1 1 d .
H17 H 0.4549 0.4310 0.0432 0.052 Uiso 1 1 calc R
C10 C 0.4808(5) 0.4498(5) 0.10191(19) 0.028(3) Uani 1 1 d .
C11 C 0.4488(5) 0.4141(6) 0.1251(2) 0.045(3) Uani 1 1 d .
H21 H 0.4032 0.3681 0.1253 0.054 Uiso 1 1 calc R
C12 C 0.4846(6) 0.4469(6) 0.1472(2) 0.046(3) Uani 1 1 d .
H22 H 0.4629 0.4232 0.1624 0.056 Uiso 1 1 calc R

loop_
_atom_site_aniso_label
_atom_site_aniso_U_11
_atom_site_aniso_U_22
_atom_site_aniso_U_33
_atom_site_aniso_U_23
_atom_site_aniso_U_13
_atom_site_aniso_U_12
Cu1 0.0295(5) 0.0286(5) 0.0476(8) -0.0043(5) -0.0049(6) 0.0159(4)
W1 0.0254(2) 0.0204(3) 0.0224(3) 0.0046(2) 0.00230(11) 0.01019(13)
W2 0.01682(15) 0.01683(15) 0.0309(2) -0.00097(15) -0.00074(15) 0.00583(11)
W3 0.0263(3) 0.0302(2) 0.0215(3) -0.00312(12) -0.0062(2) 0.01315(15)
W4 0.0249(3) 0.0280(2) 0.0333(3) 0.00253(13) 0.0051(3) 0.01247(15)
W5 0.01969(16) 0.01885(16) 0.0480(3) -0.00240(17) -0.00263(18) 0.00689(12)
W6 0.0353(2) 0.0306(3) 0.0347(4) -0.0092(3) -0.00462(14) 0.01530(16)
P1 0.0053(13) 0.0053(13) 0.003(2) 0.000 0.000 0.0027(7)
P2 0.0104(15) 0.0104(15) 0.015(3) 0.000 0.000 0.0052(7)
N1 0.026(3) 0.012(3) 0.030(5) 0.003(3) -0.006(4) -0.001(3)
N2 0.027(3) 0.027(3) 0.037(5) -0.004(4) -0.003(4) 0.012(3)
N3 0.032(3) 0.021(3) 0.041(5) -0.001(4) 0.001(4) 0.013(3)
O1 0.016(3) 0.015(5) 0.044(6) 0.000(4) 0.000(2) 0.007(2)
O2 0.017(4) 0.017(4) 0.015(8) 0.000 0.000 0.009(2)
O3 0.019(2) 0.023(3) 0.029(4) 0.011(3) -0.002(3) 0.006(2)
O4 0.026(2) 0.026(2) 0.024(5) -0.006(2) 0.006(2) 0.004(3)
O5 0.043(4) 0.041(6) 0.026(5) 0.002(5) 0.001(2) 0.021(3)
O6 0.017(2) 0.029(3) 0.027(4) -0.007(3) -0.002(3) 0.010(2)
O7 0.026(4) 0.016(4) 0.044(6) -0.002(4) -0.001(2) 0.008(2)
O8 0.028(5) 0.027(3) 0.019(5) -0.003(2) -0.005(4) 0.014(3)
O9 0.024(3) 0.020(3) 0.061(5) -0.004(3) -0.004(3) 0.004(2)
O10 0.042(4) 0.032(6) 0.031(6) -0.002(5) -0.001(2) 0.016(3)
O11 0.043(6) 0.055(5) 0.023(5) -0.004(2) -0.008(5) 0.021(3)
O12 0.037(6) 0.037(6) 0.010(8) 0.000 0.000 0.018(3)
O13 0.021(5) 0.022(3) 0.044(6) 0.001(2) 0.002(5) 0.011(2)
O14 0.024(3) 0.029(3) 0.052(5) 0.005(3) 0.005(3) 0.015(2)
O15 0.030(2) 0.030(2) 0.060(7) 0.002(3) -0.002(3) 0.017(3)
O16 0.041(6) 0.049(5) 0.029(6) 0.006(3) 0.013(5) 0.020(3)
O17 0.026(3) 0.034(3) 0.047(5) -0.007(3) -0.002(3) 0.012(2)
O18 0.028(5) 0.029(4) 0.052(7) -0.005(3) -0.010(5) 0.014(3)
O19 0.029(4) 0.015(5) 0.068(7) -0.001(5) -0.001(3) 0.007(2)
O20 0.025(3) 0.026(3) 0.066(5) -0.008(3) -0.006(3) 0.010(2)
O21 0.034(3) 0.034(3) 0.034(6) -0.001(3) 0.001(3) 0.008(4)
O22 0.062(6) 0.055(7) 0.062(8) -0.029(6) -0.014(3) 0.027(4)
C1 0.031(4) 0.032(4) 0.031(6) -0.002(4) 0.005(4) 0.019(3)
C2 0.035(4) 0.030(4) 0.041(6) 0.003(4) -0.007(5) 0.016(3)
C3 0.041(5) 0.055(6) 0.054(8) 0.006(6) -0.012(6) 0.027(4)
C4 0.058(6) 0.093(8) 0.047(7) -0.036(6) -0.025(6) 0.041(5)
C5 0.033(4) 0.028(4) 0.038(6) -0.013(4) -0.012(5) 0.015(3)
C6 0.019(4) 0.032(4) 0.037(6) 0.003(4) -0.001(4) 0.012(3)
C7 0.041(4) 0.032(4) 0.032(6) 0.005(4) 0.005(5) 0.024(3)
C8 0.073(6) 0.033(5) 0.028(6) -0.006(5) -0.014(5) 0.025(4)
C9 0.035(5) 0.037(5) 0.054(7) -0.004(5) -0.003(5) 0.015(4)
C10 0.025(4) 0.024(4) 0.036(6) 0.003(4) 0.003(4) 0.014(3)
C11 0.027(4) 0.035(5) 0.074(8) 0.023(5) 0.005(5) 0.015(4)
C12 0.053(5) 0.050(5) 0.040(6) 0.025(5) -0.002(5) 0.029(4)

loop_
_atom_type_symbol
_atom_type_description
_atom_type_scat_dispersion_real
_atom_type_scat_dispersion_imag
_atom_type_scat_source
C C 0.0033 0.0016 'International Tables Vol C Tables 4.2.6.8 and 6.1.1.4'
H H 0.0000 0.0000 'International Tables Vol C Tables 4.2.6.8 and 6.1.1.4'
O O 0.0106 0.0060 'International Tables Vol C Tables 4.2.6.8 and 6.1.1.4'
N N 0.0061 0.0033 'International Tables Vol C Tables 4.2.6.8 and 6.1.1.4'
P P 0.1023 0.0942 'International Tables Vol C Tables 4.2.6.8 and 6.1.1.4'
Cu Cu 0.3201 1.2651 'International Tables Vol C Tables 4.2.6.8 and 6.1.1.4'
W W -0.8490 6.8722 'International Tables Vol C Tables 4.2.6.8 and 6.1.1.4'

loop_
_geom_angle_atom_site_label_1
_geom_angle_atom_site_label_2
_geom_angle_atom_site_label_3
_geom_angle
_geom_angle_site_symmetry_1
_geom_angle_site_symmetry_3
N1 Cu1 N2 131.5(3) . .
N1 Cu1 N3 123.3(3) . .
N2 Cu1 N3 105.0(3) . .
O5 W1 O4 102.4(4) . 3
O5 W1 O4 102.4(4) . .
O4 W1 O4 86.0(6) 3 .
O5 W1 O3 101.5(3) . .
O4 W1 O3 88.8(4) 3 .
O4 W1 O3 156.1(3) . .
O5 W1 O3 101.5(3) . 23
O4 W1 O3 156.1(3) 3 23
O4 W1 O3 88.8(4) . 23
O3 W1 O3 86.7(4) . 23
O5 W1 O1 170.7(4) . .
O4 W1 O1 84.4(3) 3 .
O4 W1 O1 84.4(3) . .
O3 W1 O1 71.9(2) . .
O3 W1 O1 71.9(2) 23 .
O9 W2 O6 102.9(3) . .
O9 W2 O8 103.4(4) . .
O6 W2 O8 85.1(3) . .
O9 W2 O3 101.8(3) . .
O6 W2 O3 155.3(2) . .
O8 W2 O3 88.8(3) . .
O9 W2 O7 100.6(3) . .
O6 W2 O7 89.9(4) . .
O8 W2 O7 156.0(3) . .
O3 W2 O7 86.0(4) . .
O9 W2 O1 171.1(3) . .
O6 W2 O1 82.5(3) . .
O8 W2 O1 83.9(3) . .
O3 W2 O1 73.0(3) . .
O7 W2 O1 72.2(3) . .
O11 W3 O6 101.7(3) . .
O11 W3 O6 101.7(3) . 24
O6 W3 O6 84.8(4) . 24
O11 W3 O10 103.6(4) . 3
O6 W3 O10 154.6(3) . 3
O6 W3 O10 88.2(4) 24 3
O11 W3 O10 103.6(4) . .
O6 W3 O10 88.2(4) . .
O6 W3 O10 154.6(3) 24 .
O10 W3 O10 87.8(6) 3 .
O11 W3 O2 173.7(4) . .
O6 W3 O2 82.9(3) . .
O6 W3 O2 82.9(3) 24 .
O10 W3 O2 72.0(3) 3 .
O10 W3 O2 72.0(3) . .
O16 W4 O15 102.9(4) . 2_665
O16 W4 O15 102.9(4) . .
O15 W4 O15 86.4(6) 2_665 .
O16 W4 O14 103.2(3) . .
O15 W4 O14 89.2(4) 2_665 .
O15 W4 O14 153.9(4) . .
O16 W4 O14 103.2(3) . 24_565
O15 W4 O14 153.9(4) 2_665 24_565
O15 W4 O14 89.2(4) . 24_565
O14 W4 O14 83.6(4) . 24_565
O16 W4 O12 172.1(5) . .
O15 W4 O12 71.6(4) 2_665 .
O15 W4 O12 71.6(3) . .
O14 W4 O12 82.6(3) . .
O14 W4 O12 82.6(3) 24_565 .
O20 W5 O14 102.5(3) . .
O20 W5 O17 103.0(3) . .
O14 W5 O17 154.6(2) . .
O20 W5 O19 100.9(4) . .
O14 W5 O19 88.0(4) . .
O17 W5 O19 87.5(4) . .
O20 W5 O18 103.7(4) . .
O14 W5 O18 85.1(4) . .
O17 W5 O18 88.6(4) . .
O19 W5 O18 155.3(4) . .
O20 W5 O13 171.1(3) . 3_565
O14 W5 O13 81.9(3) . 3_565
O17 W5 O13 73.0(3) . 3_565
O19 W5 O13 71.3(3) . 3_565
O18 W5 O13 84.2(3) . 3_565
O22 W6 O21 101.9(4) . 3_565
O22 W6 O21 101.9(4) . .
O21 W6 O21 87.7(6) 3_565 .
O22 W6 O17 101.9(4) . .
O21 W6 O17 87.7(4) 3_565 .
O21 W6 O17 156.2(4) . .
O22 W6 O17 101.9(4) . 23
O21 W6 O17 156.2(4) 3_565 23
O21 W6 O17 87.7(4) . 23
O17 W6 O17 87.1(5) . 23
O22 W6 O13 171.4(5) . 3_565
O21 W6 O13 84.2(3) 3_565 3_565
O21 W6 O13 84.2(3) . 3_565
O17 W6 O13 72.1(3) . 3_565
O17 W6 O13 72.1(3) 23 3_565
O1 P1 O1 110.6(4) . 3
O1 P1 O1 110.6(4) . 2
O1 P1 O1 110.6(4) 3 2
O1 P1 O2 108.3(4) . .
O1 P1 O2 108.3(4) 3 .
O1 P1 O2 108.3(4) 2 .
O13 P2 O13 111.1(4) 2_665 .
O13 P2 O13 111.1(4) 2_665 3_565
O13 P2 O13 111.1(4) . 3_565
O13 P2 O12 107.8(4) 2_665 .
O13 P2 O12 107.8(4) . .
O13 P2 O12 107.8(4) 3_565 .
C1 N1 C2 115.7(9) . .
C1 N1 Cu1 119.6(7) . .
C2 N1 Cu1 124.0(6) . .
C5 N2 C6 115.4(9) . .
C5 N2 Cu1 118.9(7) . .
C6 N2 Cu1 125.6(7) . .
C9 N3 C10 118.0(7) . .
C9 N3 Cu1 117.3(7) . .
C10 N3 Cu1 123.7(6) . .
P1 O1 W2 127.0(3) . .
P1 O1 W2 127.0(3) . 23
W2 O1 W2 88.9(3) . 23
P1 O1 W1 124.7(5) . .
W2 O1 W1 88.6(3) . .
W2 O1 W1 88.6(3) 23 .
P1 O2 W3 126.2(3) . 3
P1 O2 W3 126.2(3) . 2
W3 O2 W3 88.7(4) 3 2
P1 O2 W3 126.2(3) . .
W3 O2 W3 88.7(4) 3 .
W3 O2 W3 88.7(4) 2 .
W2 O3 W1 126.5(3) . .
W1 O4 W1 150.5(6) 2 .
W3 O6 W2 152.7(4) . .
W2 O7 W2 126.8(5) 23 .
W2 O8 W2 151.5(5) 24 .
W3 O10 W3 127.1(5) 2 .
P2 O12 W4 126.0(3) . 3_565
P2 O12 W4 126.0(3) . .
W4 O12 W4 88.9(4) 3_565 .
P2 O12 W4 126.0(3) . 2_665
W4 O12 W4 88.9(4) 3_565 2_665
W4 O12 W4 88.9(4) . 2_665
P2 O13 W5 127.4(3) . 2_665
P2 O13 W5 127.4(3) . 22_665
W5 O13 W5 89.0(3) 2_665 22_665
P2 O13 W6 124.2(6) . 2_665
W5 O13 W6 88.2(3) 2_665 2_665
W5 O13 W6 88.2(3) 22_665 2_665
W5 O14 W4 153.8(4) . .
W4 O15 W4 127.8(6) . 3_565
W5 O17 W6 126.6(3) . .
W5 O18 W5 150.7(6) 24_565 .
W5 O19 W5 128.1(5) 23 .
W6 O21 W6 149.3(6) 2_665 .
N1 C1 C1 123.3(6) . 23
N1 C1 H1 118.4 . .
C1 C1 H1 118.4 23 .
C2 C2 C3 118.3(7) 23 .
C2 C2 N1 121.0(5) 23 .
C3 C2 N1 120.6(10) . .
C4 C3 C2 121.2(11) . .
C4 C3 H5 119.4 . .
C2 C3 H5 119.4 . .
C4 C4 C3 120.5(7) 23 .
C4 C4 H6 119.8 23 .
C3 C4 H6 119.8 . .
N2 C5 C5 123.3(5) . 24
N2 C5 H9 118.3 . .
C5 C5 H9 118.3 24 .
N2 C6 C7 119.5(9) . .
N2 C6 C6 121.2(6) . 24
C7 C6 C6 119.3(6) . 24
C8 C7 C6 119.6(10) . .
C8 C7 H13 120.2 . .
C6 C7 H13 120.2 . .
C7 C8 C8 121.0(7) . 24
C7 C8 H14 119.5 . .
C8 C8 H14 119.5 24 .
N3 C9 C9 121.7(5) . 22_665
N3 C9 H17 119.1 . .
C9 C9 H17 119.1 22_665 .
N3 C10 C10 120.2(5) . 22_665
N3 C10 C11 120.7(7) . .
C10 C10 C11 119.1(5) 22_665 .
C12 C11 C10 120.3(8) . .
C12 C11 H21 119.8 . .
C10 C11 H21 119.8 . .
C11 C12 C12 120.6(6) . 22_665
C11 C12 H22 119.7 . .
C12 C12 H22 119.7 22_665 .

loop_
_geom_bond_atom_site_label_1
_geom_bond_atom_site_label_2
_geom_bond_distance
_geom_bond_site_symmetry_2
Cu1 N1 1.980(9) .
Cu1 N2 2.008(9) .
Cu1 N3 2.029(7) .
W1 O5 1.699(10) .
W1 O4 1.908(3) 3
W1 O4 1.908(3) .
W1 O3 1.937(6) .
W1 O3 1.937(6) 23
W1 O1 2.473(10) .
W2 O9 1.714(5) .
W2 O6 1.907(6) .
W2 O8 1.909(2) .
W2 O3 1.910(7) .
W2 O7 1.915(4) .
W2 O1 2.446(6) .
W3 O11 1.668(10) .
W3 O6 1.905(6) .
W3 O6 1.905(6) 24
W3 O10 1.911(4) 3
W3 O10 1.911(4) .
W3 O2 2.447(8) .
W4 O16 1.688(10) .
W4 O15 1.912(5) 2_665
W4 O15 1.912(5) .
W4 O14 1.929(7) .
W4 O14 1.929(7) 24_565
W4 O12 2.452(9) .
W5 O20 1.716(5) .
W5 O14 1.872(7) .
W5 O17 1.902(8) .
W5 O19 1.912(4) .
W5 O18 1.915(3) .
W5 O13 2.453(6) 3_565
W6 O22 1.681(12) .
W6 O21 1.916(3) 3_565
W6 O21 1.916(3) .
W6 O17 1.932(6) .
W6 O17 1.932(6) 23
W6 O13 2.471(10) 3_565
P1 O1 1.509(9) .
P1 O1 1.509(9) 3
P1 O1 1.509(9) 2
P1 O2 1.544(15) .
P2 O13 1.506(9) 2_665
P2 O13 1.506(9) .
P2 O13 1.506(9) 3_565
P2 O12 1.538(16) .
N1 C1 1.295(12) .
N1 C2 1.419(14) .
N2 C5 1.330(14) .
N2 C6 1.368(13) .
N3 C9 1.316(14) .
N3 C10 1.381(12) .
O1 W2 2.446(6) 23
O2 W3 2.447(8) 3
O2 W3 2.447(8) 2
O4 W1 1.908(3) 2
O7 W2 1.915(4) 23
O8 W2 1.909(2) 24
O10 W3 1.911(4) 2
O12 W4 2.452(9) 3_565
O12 W4 2.452(9) 2_665
O13 W5 2.453(6) 2_665
O13 W5 2.453(6) 22_665
O13 W6 2.471(10) 2_665
O15 W4 1.912(5) 3_565
O18 W5 1.915(3) 24_565
O19 W5 1.912(4) 23
O21 W6 1.916(3) 2_665
C1 C1 1.41(2) 23
C1 H1 0.9300 .
C2 C2 1.37(2) 23
C2 C3 1.411(15) .
C3 C4 1.348(18) .
C3 H5 0.9300 .
C4 C4 1.34(3) 23
C4 H6 0.9300 .
C5 C5 1.38(2) 24
C5 H9 0.9300 .
C6 C7 1.402(15) .
C6 C6 1.43(2) 24
C7 C8 1.326(14) .
C7 H13 0.9300 .
C8 C8 1.43(2) 24
C8 H14 0.9300 .
C9 C9 1.412(17) 22_665
C9 H17 0.9300 .
C10 C10 1.409(15) 22_665
C10 C11 1.413(15) .
C11 C12 1.370(16) .
C11 H21 0.9300 .
C12 C12 1.391(18) 22_665
C12 H22 0.9300 .
